data_7124708
loop_
_publ_author_name
'Ma, Ben'
'Wu, Ziang'
'Huang, Ben'
'Liu, Lu'
'Zhang, Junliang'

_publ_section_title
;
 Gold-catalysed facile access to indene scaffolds via sequential C-H
 functionalization and 5-endo-dig carbocyclization.
;
_journal_issue 60
_journal_name_full 'Chemical communications (Cambridge, England)'
_journal_page_first 9351
_journal_page_last 9354
_journal_paper_doi 10.1039/c6cc04034a
_journal_volume 52
_journal_year 2016
_chemical_formula_sum 'C24 H20 O3'
_chemical_formula_weight 356.40
_space_group_IT_number 14
_space_group_name_Hall '-P 2ybc'
_space_group_name_H-M_alt 'P 1 21/c 1'
_symmetry_cell_setting monoclinic
_symmetry_space_group_name_H-M 'P 1 21/c 1'
_atom_sites_solution_hydrogens geom
_atom_sites_solution_primary direct
_atom_sites_solution_secondary difmap
_audit_creation_method SHELXL-97
_audit_update_record
;
2016-05-12 deposited with the CCDC.
2016-06-27 downloaded from the CCDC.
;
_cell_angle_alpha 90.00
_cell_angle_beta 100.3600(10)
_cell_angle_gamma 90.00
_cell_formula_units_Z 4
_cell_length_a 11.8870(4)
_cell_length_b 10.4572(4)
_cell_length_c 14.8193(5)
_cell_measurement_temperature 173(2)
_cell_volume 1812.08(11)
_computing_structure_refinement 'SHELXL-97 (Sheldrick, 2008)'
_computing_structure_solution 'SHELXS-97 (Sheldrick, 2008)'
_diffrn_ambient_temperature 173(2)
_diffrn_measured_fraction_theta_full 0.996
_diffrn_measured_fraction_theta_max 0.996
_diffrn_radiation_monochromator graphite
_diffrn_radiation_source 'fine-focus sealed tube'
_diffrn_radiation_type MoK\a
_diffrn_radiation_wavelength 0.71073
_diffrn_reflns_av_R_equivalents 0.0446
_diffrn_reflns_av_sigmaI/netI 0.0297
_diffrn_reflns_limit_h_max 14
_diffrn_reflns_limit_h_min -14
_diffrn_reflns_limit_k_max 12
_diffrn_reflns_limit_k_min -12
_diffrn_reflns_limit_l_max 17
_diffrn_reflns_limit_l_min -16
_diffrn_reflns_number 20389
_diffrn_reflns_theta_full 25.01
_diffrn_reflns_theta_max 25.01
_diffrn_reflns_theta_min 1.74
_exptl_absorpt_coefficient_mu 0.085
_exptl_absorpt_correction_T_max 0.9907
_exptl_absorpt_correction_T_min 0.9683
_exptl_absorpt_correction_type multi-scan
_exptl_absorpt_process_details sadabs
_exptl_crystal_colour colorless
_exptl_crystal_density_diffrn 1.306
_exptl_crystal_density_method 'not measured'
_exptl_crystal_description block
_exptl_crystal_F_000 752
_exptl_crystal_size_max 0.38
_exptl_crystal_size_mid 0.18
_exptl_crystal_size_min 0.11
_refine_diff_density_max 0.833
_refine_diff_density_min -0.275
_refine_diff_density_rms 0.057
_refine_ls_extinction_method none
_refine_ls_goodness_of_fit_ref 1.058
_refine_ls_hydrogen_treatment constr
_refine_ls_matrix_type full
_refine_ls_number_parameters 244
_refine_ls_number_reflns 3189
_refine_ls_number_restraints 3
_refine_ls_restrained_S_all 1.062
_refine_ls_R_factor_all 0.0853
_refine_ls_R_factor_gt 0.0698
_refine_ls_shift/su_max 0.000
_refine_ls_shift/su_mean 0.000
_refine_ls_structure_factor_coef Fsqd
_refine_ls_weighting_details 'calc w=1/[\s^2^(Fo^2^)+(0.0665P)^2^+3.1826P] where P=(Fo^2^+2Fc^2^)/3'
_refine_ls_weighting_scheme calc
_refine_ls_wR_factor_gt 0.1698
_refine_ls_wR_factor_ref 0.1809
_reflns_number_gt 2553
_reflns_number_total 3189
_reflns_threshold_expression >2sigma(I)
_cod_data_source_file c6cc04034a2.cif
_cod_data_source_block z
_cod_depositor_comments
;
The following automatic conversions were performed:

data item '_symmetry_cell_setting' value 'Monoclinic' was changed to
'monoclinic' in accordance with the
/home/saulius/struct/COD-crude-data/automatic-downloads/DataCite-retrospective/RSC/depositions/lib/dictionaries/cif_core.dic
dictionary named 'cif_core.dic' version 2.4.2 last updated on
2011-04-26.

Automatic conversion script
Id: cif_fix_values 6909 2019-04-08 15:41:33Z antanas 
;
_cod_original_sg_symbol_H-M P2(1)/c
_cod_database_code 7124708

loop_
_symmetry_equiv_pos_as_xyz
'x, y, z'
'-x, y+1/2, -z+1/2'
'-x, -y, -z'
'x, -y-1/2, z-1/2'

loop_
_atom_site_label
_atom_site_type_symbol
_atom_site_fract_x
_atom_site_fract_y
_atom_site_fract_z
_atom_site_U_iso_or_equiv
_atom_site_adp_type
_atom_site_occupancy
_atom_site_symmetry_multiplicity
_atom_site_calc_flag
_atom_site_refinement_flags
O1 O 0.20957(18) 0.2757(2) -0.33467(14) 0.0376(6) Uani 1 1 d .
O2 O 0.0597(2) 0.1484(2) -0.33255(14) 0.0423(6) Uani 1 1 d .
O3 O 0.36706(19) 0.6366(2) 0.01399(15) 0.0383(6) Uani 1 1 d .
C1 C 0.1557(3) 0.2128(3) -0.1868(2) 0.0333(7) Uani 1 1 d .
C2 C 0.0334(3) 0.2136(3) -0.1635(2) 0.0341(7) Uani 1 1 d .
C3 C -0.0437(3) 0.3079(4) -0.1738(2) 0.0418(8) Uani 1 1 d .
H3A H -0.0270 0.3885 -0.1978 0.050 Uiso 1 1 calc R
C4 C -0.1473(3) 0.2852(4) -0.1490(2) 0.0430(8) Uani 1 1 d .
H4A H -0.2026 0.3518 -0.1570 0.052 Uiso 1 1 calc R
C5 C -0.1751(3) 0.1709(4) -0.1132(2) 0.0419(8) Uani 1 1 d .
H5A H -0.2480 0.1588 -0.0966 0.050 Uiso 1 1 calc R
C6 C -0.0924(3) 0.0703(3) -0.1013(2) 0.0435(8) Uani 1 1 d U
H6A H -0.1078 -0.0102 -0.0764 0.052 Uiso 1 1 calc R
C7 C 0.0143(3) 0.0969(3) -0.1286(2) 0.0336(7) Uani 1 1 d U
C8 C 0.1141(3) 0.0150(3) -0.1241(2) 0.0375(8) Uani 1 1 d .
H8A H 0.1198 -0.0709 -0.1028 0.045 Uiso 1 1 calc R
C9 C 0.1957(3) 0.0790(3) -0.1543(2) 0.0306(6) Uani 1 1 d U
C10 C 0.3152(3) 0.0289(3) -0.1566(2) 0.0380(7) Uani 1 1 d U
C11 C 0.3542(3) -0.0836(3) -0.1151(3) 0.0487(9) Uani 1 1 d .
H11A H 0.3042 -0.1320 -0.0850 0.058 Uiso 1 1 calc R
C12 C 0.4587(4) -0.1280(4) -0.1152(3) 0.0592(11) Uani 1 1 d .
H12A H 0.4816 -0.2068 -0.0855 0.071 Uiso 1 1 calc R
C13 C 0.5337(3) -0.0621(4) -0.1572(3) 0.0497(10) Uani 1 1 d .
H13A H 0.6080 -0.0958 -0.1569 0.060 Uiso 1 1 calc R
C14 C 0.5033(3) 0.0519(3) -0.2000(2) 0.0414(8) Uani 1 1 d .
H14A H 0.5558 0.0975 -0.2292 0.050 Uiso 1 1 calc R
C15 C 0.3915(3) 0.1011(3) -0.1998(2) 0.0398(7) Uani 1 1 d U
H15A H 0.3686 0.1808 -0.2281 0.048 Uiso 1 1 calc R
C16 C 0.2261(2) 0.3216(3) -0.1365(2) 0.0286(7) Uani 1 1 d .
C17 C 0.2828(2) 0.3046(3) -0.0468(2) 0.0278(6) Uani 1 1 d .
H17A H 0.2893 0.2210 -0.0213 0.033 Uiso 1 1 calc R
C18 C 0.3300(2) 0.4069(3) 0.0061(2) 0.0277(6) Uani 1 1 d .
H18A H 0.3677 0.3936 0.0675 0.033 Uiso 1 1 calc R
C19 C 0.3220(2) 0.5291(3) -0.0313(2) 0.0267(6) Uani 1 1 d .
C20 C 0.2660(3) 0.5467(3) -0.1208(2) 0.0333(7) Uani 1 1 d .
H20A H 0.2599 0.6301 -0.1465 0.040 Uiso 1 1 calc R
C21 C 0.2191(3) 0.4448(3) -0.1725(2) 0.0333(7) Uani 1 1 d .
H21A H 0.1813 0.4585 -0.2339 0.040 Uiso 1 1 calc R
C22 C 0.1485(3) 0.2179(3) -0.2926(2) 0.0316(7) Uani 1 1 d .
C23 C 0.0365(3) 0.1476(3) -0.4312(2) 0.0385(8) Uani 1 1 d .
H23A H -0.0302 0.0934 -0.4529 0.058 Uiso 1 1 calc R
H23B H 0.1030 0.1139 -0.4540 0.058 Uiso 1 1 calc R
H23C H 0.0207 0.2350 -0.4539 0.058 Uiso 1 1 calc R
C24 C 0.4308(3) 0.6204(3) 0.1041(2) 0.0395(8) Uani 1 1 d .
H24A H 0.4580 0.7039 0.1291 0.059 Uiso 1 1 calc R
H24B H 0.4965 0.5646 0.1019 0.059 Uiso 1 1 calc R
H24C H 0.3820 0.5817 0.1433 0.059 Uiso 1 1 calc R

loop_
_atom_site_aniso_label
_atom_site_aniso_U_11
_atom_site_aniso_U_22
_atom_site_aniso_U_33
_atom_site_aniso_U_23
_atom_site_aniso_U_13
_atom_site_aniso_U_12
O1 0.0401(12) 0.0412(13) 0.0317(12) 0.0007(10) 0.0071(10) -0.0115(10)
O2 0.0517(14) 0.0514(14) 0.0232(11) -0.0049(10) 0.0049(10) -0.0246(11)
O3 0.0501(14) 0.0268(11) 0.0369(13) -0.0078(9) 0.0044(10) -0.0049(10)
C1 0.0386(17) 0.0313(16) 0.0290(17) 0.0006(13) 0.0032(13) -0.0025(13)
C2 0.0380(17) 0.0397(18) 0.0233(16) -0.0046(13) 0.0022(13) -0.0083(14)
C3 0.0360(18) 0.055(2) 0.0337(18) 0.0002(16) 0.0037(14) -0.0011(16)
C4 0.0329(17) 0.054(2) 0.040(2) -0.0002(16) 0.0019(14) 0.0055(15)
C5 0.0271(16) 0.064(2) 0.0359(19) -0.0097(17) 0.0093(14) -0.0072(16)
C6 0.0592(19) 0.0457(19) 0.0259(17) -0.0040(14) 0.0088(15) -0.0201(17)
C7 0.0345(14) 0.0410(18) 0.0222(15) -0.0121(13) -0.0034(12) 0.0046(13)
C8 0.0472(19) 0.0320(17) 0.0332(17) -0.0016(13) 0.0067(15) -0.0023(14)
C9 0.0384(14) 0.0265(15) 0.0256(15) -0.0016(12) 0.0028(13) -0.0021(12)
C10 0.0336(14) 0.0471(19) 0.0300(17) -0.0184(14) -0.0030(12) 0.0009(12)
C11 0.054(2) 0.0358(19) 0.055(2) 0.0011(17) 0.0061(18) -0.0024(17)
C12 0.062(3) 0.038(2) 0.076(3) 0.001(2) 0.008(2) 0.0076(19)
C13 0.0408(19) 0.045(2) 0.061(2) -0.0138(18) 0.0013(17) 0.0178(16)
C14 0.0332(17) 0.0433(19) 0.047(2) -0.0099(16) 0.0058(15) -0.0066(15)
C15 0.0501(19) 0.0257(16) 0.0392(19) -0.0064(13) -0.0040(14) 0.0044(13)
C16 0.0316(15) 0.0280(15) 0.0255(15) 0.0013(12) 0.0031(12) -0.0063(12)
C17 0.0318(15) 0.0222(14) 0.0288(16) 0.0033(12) 0.0043(12) -0.0028(12)
C18 0.0286(15) 0.0310(16) 0.0227(15) -0.0019(12) 0.0021(12) 0.0005(12)
C19 0.0264(14) 0.0260(15) 0.0293(16) -0.0057(12) 0.0087(12) -0.0010(11)
C20 0.0376(17) 0.0263(15) 0.0358(17) 0.0047(13) 0.0058(14) 0.0007(13)
C21 0.0380(17) 0.0319(16) 0.0272(16) 0.0051(13) -0.0020(13) -0.0040(13)
C22 0.0388(17) 0.0257(15) 0.0284(16) 0.0018(12) 0.0009(13) -0.0060(13)
C23 0.0440(18) 0.0469(19) 0.0227(16) -0.0049(14) 0.0010(13) -0.0084(15)
C24 0.0354(17) 0.0414(19) 0.0407(19) -0.0151(15) 0.0041(14) -0.0037(14)

loop_
_atom_type_symbol
_atom_type_description
_atom_type_scat_dispersion_real
_atom_type_scat_dispersion_imag
_atom_type_scat_source
C C 0.0033 0.0016 'International Tables Vol C Tables 4.2.6.8 and 6.1.1.4'
H H 0.0000 0.0000 'International Tables Vol C Tables 4.2.6.8 and 6.1.1.4'
O O 0.0106 0.0060 'International Tables Vol C Tables 4.2.6.8 and 6.1.1.4'

loop_
_geom_angle_atom_site_label_1
_geom_angle_atom_site_label_2
_geom_angle_atom_site_label_3
_geom_angle
C22 O2 C23 116.6(2)
C19 O3 C24 117.3(2)
C16 C1 C9 114.6(2)
C16 C1 C2 109.9(2)
C9 C1 C2 100.7(2)
C16 C1 C22 113.1(2)
C9 C1 C22 107.8(2)
C2 C1 C22 109.9(2)
C3 C2 C7 123.2(3)
C3 C2 C1 128.9(3)
C7 C2 C1 107.9(3)
C2 C3 C4 118.3(3)
C2 C3 H3A 120.9
C4 C3 H3A 120.9
C3 C4 C5 123.1(3)
C3 C4 H4A 118.5
C5 C4 H4A 118.5
C4 C5 C6 118.7(3)
C4 C5 H5A 120.6
C6 C5 H5A 120.6
C5 C6 C7 116.7(3)
C5 C6 H6A 121.7
C7 C6 H6A 121.7
C2 C7 C6 120.0(3)
C2 C7 C8 110.8(3)
C6 C7 C8 129.2(3)
C9 C8 C7 109.2(3)
C9 C8 H8A 125.4
C7 C8 H8A 125.4
C8 C9 C10 125.3(3)
C8 C9 C1 111.4(3)
C10 C9 C1 123.3(3)
C11 C10 C15 117.9(3)
C11 C10 C9 122.0(3)
C15 C10 C9 120.1(3)
C12 C11 C10 122.8(4)
C12 C11 H11A 118.6
C10 C11 H11A 118.6
C11 C12 C13 120.9(4)
C11 C12 H12A 119.6
C13 C12 H12A 119.6
C12 C13 C14 120.8(3)
C12 C13 H13A 119.6
C14 C13 H13A 119.6
C13 C14 C15 118.9(3)
C13 C14 H14A 120.6
C15 C14 H14A 120.6
C10 C15 C14 118.7(3)
C10 C15 H15A 120.6
C14 C15 H15A 120.6
C17 C16 C21 118.1(3)
C17 C16 C1 120.1(3)
C21 C16 C1 120.9(3)
C18 C17 C16 121.4(3)
C18 C17 H17A 119.3
C16 C17 H17A 119.3
C17 C18 C19 119.6(3)
C17 C18 H18A 120.2
C19 C18 H18A 120.2
O3 C19 C20 116.0(3)
O3 C19 C18 124.6(3)
C20 C19 C18 119.4(3)
C21 C20 C19 120.6(3)
C21 C20 H20A 119.7
C19 C20 H20A 119.7
C20 C21 C16 121.0(3)
C20 C21 H21A 119.5
C16 C21 H21A 119.5
O1 C22 O2 123.3(3)
O1 C22 C1 127.7(3)
O2 C22 C1 109.0(2)
O2 C23 H23A 109.5
O2 C23 H23B 109.5
H23A C23 H23B 109.5
O2 C23 H23C 109.5
H23A C23 H23C 109.5
H23B C23 H23C 109.5
O3 C24 H24A 109.5
O3 C24 H24B 109.5
H24A C24 H24B 109.5
O3 C24 H24C 109.5
H24A C24 H24C 109.5
H24B C24 H24C 109.5

loop_
_geom_bond_atom_site_label_1
_geom_bond_atom_site_label_2
_geom_bond_distance
O1 C22 1.201(4)
O2 C22 1.330(4)
O2 C23 1.438(4)
O3 C19 1.368(3)
O3 C24 1.422(4)
C1 C16 1.524(4)
C1 C9 1.527(4)
C1 C2 1.554(4)
C1 C22 1.556(4)
C2 C3 1.336(5)
C2 C7 1.360(5)
C3 C4 1.367(5)
C3 H3A 0.9500
C4 C5 1.373(5)
C4 H4A 0.9500
C5 C6 1.428(5)
C5 H5A 0.9500
C6 C7 1.426(5)
C6 H6A 0.9500
C7 C8 1.456(4)
C8 C9 1.321(4)
C8 H8A 0.9500
C9 C10 1.520(4)
C10 C11 1.369(5)
C10 C15 1.419(5)
C11 C12 1.326(5)
C11 H11A 0.9500
C12 C13 1.363(6)
C12 H12A 0.9500
C13 C14 1.368(5)
C13 H13A 0.9500
C14 C15 1.425(5)
C14 H14A 0.9500
C15 H15A 0.9500
C16 C17 1.390(4)
C16 C21 1.392(4)
C17 C18 1.384(4)
C17 H17A 0.9500
C18 C19 1.388(4)
C18 H18A 0.9500
C19 C20 1.386(4)
C20 C21 1.371(4)
C20 H20A 0.9500
C21 H21A 0.9500
C23 H23A 0.9800
C23 H23B 0.9800
C23 H23C 0.9800
C24 H24A 0.9800
C24 H24B 0.9800
C24 H24C 0.9800

loop_
_geom_torsion_atom_site_label_1
_geom_torsion_atom_site_label_2
_geom_torsion_atom_site_label_3
_geom_torsion_atom_site_label_4
_geom_torsion
C16 C1 C2 C3 56.5(4)
C9 C1 C2 C3 177.8(3)
C22 C1 C2 C3 -68.6(4)
C16 C1 C2 C7 -123.4(3)
C9 C1 C2 C7 -2.1(3)
C22 C1 C2 C7 111.4(3)
C7 C2 C3 C4 -0.8(5)
C1 C2 C3 C4 179.3(3)
C2 C3 C4 C5 0.7(5)
C3 C4 C5 C6 -0.2(5)
C4 C5 C6 C7 -0.3(5)
C3 C2 C7 C6 0.2(5)
C1 C2 C7 C6 -179.8(3)
C3 C2 C7 C8 -179.0(3)
C1 C2 C7 C8 0.9(3)
C5 C6 C7 C2 0.3(4)
C5 C6 C7 C8 179.4(3)
C2 C7 C8 C9 0.9(4)
C6 C7 C8 C9 -178.3(3)
C7 C8 C9 C10 177.1(3)
C7 C8 C9 C1 -2.4(4)
C16 C1 C9 C8 120.7(3)
C2 C1 C9 C8 2.8(3)
C22 C1 C9 C8 -112.4(3)
C16 C1 C9 C10 -58.8(4)
C2 C1 C9 C10 -176.7(3)
C22 C1 C9 C10 68.2(3)
C8 C9 C10 C11 -9.0(5)
C1 C9 C10 C11 170.4(3)
C8 C9 C10 C15 173.1(3)
C1 C9 C10 C15 -7.5(4)
C15 C10 C11 C12 -1.1(5)
C9 C10 C11 C12 -179.0(3)
C10 C11 C12 C13 0.1(6)
C11 C12 C13 C14 0.4(6)
C12 C13 C14 C15 0.0(5)
C11 C10 C15 C14 1.5(4)
C9 C10 C15 C14 179.5(3)
C13 C14 C15 C10 -1.0(5)
C9 C1 C16 C17 -27.5(4)
C2 C1 C16 C17 85.0(3)
C22 C1 C16 C17 -151.7(3)
C9 C1 C16 C21 163.7(3)
C2 C1 C16 C21 -83.7(3)
C22 C1 C16 C21 39.5(4)
C21 C16 C17 C18 0.8(4)
C1 C16 C17 C18 -168.3(3)
C16 C17 C18 C19 -0.8(4)
C24 O3 C19 C20 -176.4(3)
C24 O3 C19 C18 3.0(4)
C17 C18 C19 O3 -178.9(3)
C17 C18 C19 C20 0.5(4)
O3 C19 C20 C21 179.1(3)
C18 C19 C20 C21 -0.3(4)
C19 C20 C21 C16 0.3(5)
C17 C16 C21 C20 -0.5(5)
C1 C16 C21 C20 168.4(3)
C23 O2 C22 O1 -1.8(5)
C23 O2 C22 C1 176.9(3)
C16 C1 C22 O1 18.2(5)
C9 C1 C22 O1 -109.7(4)
C2 C1 C22 O1 141.4(3)
C16 C1 C22 O2 -160.5(3)
C9 C1 C22 O2 71.7(3)
C2 C1 C22 O2 -37.2(3)
